data_2215002
loop_
_publ_author_name
'Betz, Richard'
'Kl\"ufers, Peter'
'Reichvilser, Moritz M.'

_publ_section_title 3,4-<i>O</i>-Carbonyl-1,2:5,6-di-<i>O</i>-isopropylidene-<small>D</small>-mannitol
_journal_coeditor_code BT2451
_journal_issue 9
_journal_name_full 'Acta Crystallographica Section E'
_journal_page_first o3890
_journal_page_last o3890
_journal_paper_doi 10.1107/S1600536807041244
_journal_volume 63
_journal_year 2007
_chemical_formula_iupac 'C13 H20 O7'
_chemical_formula_moiety 'C13 H20 O7'
_chemical_formula_sum 'C13 H20 O7'
_chemical_formula_weight 288.29
_chemical_name_systematic
;
3,4-<i>O</i>-Carbonyl-1,2:5,6-di-<i>O</i>-isopropylidene-D-mannitol
;
_space_group_IT_number 19
_symmetry_cell_setting orthorhombic
_symmetry_space_group_name_Hall 'P 2ac 2ab'
_symmetry_space_group_name_H-M 'P 21 21 21'
_atom_sites_solution_hydrogens difmap
_atom_sites_solution_primary direct
_atom_sites_solution_secondary difmap
_audit_creation_method SHELXL97
_cell_angle_alpha 90.00
_cell_angle_beta 90.00
_cell_angle_gamma 90.00
_cell_formula_units_Z 4
_cell_length_a 6.0863(3)
_cell_length_b 11.6958(4)
_cell_length_c 19.6816(8)
_cell_measurement_reflns_used 13166
_cell_measurement_temperature 200(2)
_cell_measurement_theta_max 27.485
_cell_measurement_theta_min 3.134
_cell_volume 1401.02(10)
_computing_cell_refinement 'SCALEPACK (Otwinowski & Minor, 1997)'
_computing_data_collection 'COLLECT (Nonius, 2004)'
_computing_data_reduction 'DENZO and SCALEPACK (Otwinowski & Minor, 1997)'
_computing_molecular_graphics 'ORTEPIII (Burnett & Johnson, 1996)'
_computing_publication_material 'SHELXL97 (Sheldrick, 1997) and PLATON (Spek, 2003)'
_computing_structure_refinement 'SHELXL97 (Sheldrick, 1997)'
_computing_structure_solution 'SHELXS97 (Sheldrick, 1997)'
_diffrn_ambient_temperature 200(2)
_diffrn_detector_area_resol_mean 9
_diffrn_measured_fraction_theta_full 0.995
_diffrn_measured_fraction_theta_max 0.995
_diffrn_measurement_device '95mm CCD camera on \k-goniostat'
_diffrn_measurement_device_type 'Nonius KappaCCD area-detector'
_diffrn_measurement_method '\f and \w'
_diffrn_radiation_monochromator 'MONTEL, graded multilayered X-ray optics'
_diffrn_radiation_source 'rotating anode'
_diffrn_radiation_type MoK\a
_diffrn_radiation_wavelength 0.71073
_diffrn_reflns_av_R_equivalents 0.0588
_diffrn_reflns_av_sigmaI/netI 0.0568
_diffrn_reflns_limit_h_max 7
_diffrn_reflns_limit_h_min -7
_diffrn_reflns_limit_k_max 15
_diffrn_reflns_limit_k_min -15
_diffrn_reflns_limit_l_max 25
_diffrn_reflns_limit_l_min -25
_diffrn_reflns_number 3191
_diffrn_reflns_theta_full 27.49
_diffrn_reflns_theta_max 27.49
_diffrn_reflns_theta_min 3.48
_diffrn_standards_number 0
_exptl_absorpt_coefficient_mu 0.111
_exptl_absorpt_correction_type none
_exptl_crystal_colour colourless
_exptl_crystal_density_diffrn 1.36680(10)
_exptl_crystal_density_method 'not measured'
_exptl_crystal_description needle
_exptl_crystal_F_000 616
_exptl_crystal_size_max 0.16
_exptl_crystal_size_mid 0.04
_exptl_crystal_size_min 0.04
_refine_diff_density_max 0.160
_refine_diff_density_min -0.256
_refine_ls_abs_structure_details
;
;
_refine_ls_extinction_method none
_refine_ls_goodness_of_fit_ref 1.003
_refine_ls_hydrogen_treatment refU
_refine_ls_matrix_type full
_refine_ls_number_parameters 186
_refine_ls_number_reflns 1858
_refine_ls_number_restraints 0
_refine_ls_restrained_S_all 1.003
_refine_ls_R_factor_all 0.0940
_refine_ls_R_factor_gt 0.0445
_refine_ls_shift/su_max 0.000
_refine_ls_shift/su_mean 0.000
_refine_ls_structure_factor_coef Fsqd
_refine_ls_weighting_details 'calc w = 1/[\s^2^(Fo^2^)+(0.0615P)^2^] where P=(Fo^2^+2Fc^2^)/3'
_refine_ls_weighting_scheme calc
_refine_ls_wR_factor_gt 0.0971
_refine_ls_wR_factor_ref 0.1137
_reflns_number_gt 1153
_reflns_number_total 1858
_reflns_threshold_expression I>2\s(I)
_cod_data_source_file bt2451.cif
_cod_data_source_block I
_cod_database_code 2215002
_cod_database_fobs_code 2215002

loop_
_symmetry_equiv_pos_as_xyz
'x, y, z'
'-x+1/2, -y, z+1/2'
'x+1/2, -y+1/2, -z'
'-x, y+1/2, -z+1/2'

loop_
_atom_site_type_symbol
_atom_site_label
_atom_site_fract_x
_atom_site_fract_y
_atom_site_fract_z
_atom_site_U_iso_or_equiv
_atom_site_adp_type
_atom_site_calc_flag
_atom_site_refinement_flags
_atom_site_occupancy
O O1 0.3167(4) 0.4262(2) 0.04204(11) 0.0471(6) Uani d . 1
O O2 0.0435(4) 0.4772(2) 0.11497(10) 0.0442(6) Uani d . 1
O O3 0.4588(4) 0.52808(19) 0.24498(11) 0.0447(6) Uani d . 1
O O4 0.2177(4) 0.64536(16) 0.29075(10) 0.0392(6) Uani d . 1
O O5 0.1688(4) 0.43473(18) 0.35795(10) 0.0410(6) Uani d . 1
O O6 -0.0359(4) 0.28634(17) 0.32210(11) 0.0440(6) Uani d . 1
O O10 0.5768(5) 0.6762(2) 0.30616(13) 0.0634(8) Uani d . 1
C C1 0.4190(6) 0.4462(3) 0.10539(15) 0.0433(8) Uani d . 1
H H11 0.5558 0.4911 0.0998 0.059(2) Uiso calc R 1
H H12 0.4537 0.3735 0.1288 0.059(2) Uiso calc R 1
C C2 0.2473(6) 0.5135(2) 0.14394(14) 0.0361(8) Uani d . 1
H H2 0.2686 0.5972 0.1360 0.059(2) Uiso calc R 1
C C3 0.2486(5) 0.4882(2) 0.22009(15) 0.0370(8) Uani d . 1
H H3 0.2329 0.4042 0.2282 0.059(2) Uiso calc R 1
C C4 0.0853(5) 0.5539(3) 0.26282(14) 0.0342(7) Uani d . 1
H H4 -0.0350 0.5856 0.2338 0.059(2) Uiso calc R 1
C C5 -0.0096(6) 0.4859(2) 0.32170(15) 0.0389(8) Uani d . 1
H H5 -0.0949 0.5374 0.3525 0.059(2) Uiso calc R 1
C C6 -0.1529(6) 0.3852(3) 0.29908(17) 0.0461(9) Uani d . 1
H H61 -0.3003 0.3893 0.3202 0.059(2) Uiso calc R 1
H H62 -0.1696 0.3842 0.2491 0.059(2) Uiso calc R 1
C C10 0.4302(6) 0.6218(3) 0.28301(16) 0.0420(8) Uani d . 1
C C11 -0.0367(7) 0.4552(3) -0.00416(16) 0.0527(10) Uani d . 1
H H111 0.0049 0.4136 -0.0454 0.059(2) Uiso calc R 1
H H112 -0.0033 0.5366 -0.0099 0.059(2) Uiso calc R 1
H H113 -0.1944 0.4456 0.0041 0.059(2) Uiso calc R 1
C C12 0.0902(6) 0.4089(3) 0.05523(15) 0.0400(8) Uani d . 1
C C13 0.0364(7) 0.2857(3) 0.0715(2) 0.0542(10) Uani d . 1
H H131 0.1349 0.2582 0.1073 0.059(2) Uiso calc R 1
H H132 0.0554 0.2389 0.0307 0.059(2) Uiso calc R 1
H H133 -0.1162 0.2803 0.0871 0.059(2) Uiso calc R 1
C C21 0.3026(7) 0.2459(3) 0.37563(17) 0.0499(9) Uani d . 1
H H211 0.4105 0.2747 0.4084 0.059(2) Uiso calc R 1
H H212 0.3679 0.2451 0.3301 0.059(2) Uiso calc R 1
H H213 0.2590 0.1681 0.3883 0.059(2) Uiso calc R 1
C C22 0.1052(6) 0.3218(3) 0.37579(15) 0.0370(8) Uani d . 1
C C23 -0.0157(7) 0.3221(3) 0.44255(17) 0.0547(10) Uani d . 1
H H231 0.0792 0.3541 0.4780 0.059(2) Uiso calc R 1
H H232 -0.0564 0.2437 0.4547 0.059(2) Uiso calc R 1
H H233 -0.1488 0.3688 0.4384 0.059(2) Uiso calc R 1

loop_
_atom_site_aniso_label
_atom_site_aniso_U_11
_atom_site_aniso_U_22
_atom_site_aniso_U_33
_atom_site_aniso_U_12
_atom_site_aniso_U_13
_atom_site_aniso_U_23
O1 0.0490(16) 0.0524(14) 0.0398(12) 0.0003(13) 0.0080(12) -0.0053(11)
O2 0.0397(14) 0.0545(14) 0.0383(12) 0.0032(12) 0.0004(11) -0.0122(11)
O3 0.0407(15) 0.0514(14) 0.0421(12) 0.0062(12) -0.0042(11) -0.0051(11)
O4 0.0464(15) 0.0292(11) 0.0420(12) -0.0005(10) 0.0015(11) -0.0011(10)
O5 0.0485(15) 0.0343(10) 0.0403(11) -0.0035(11) -0.0062(12) 0.0049(9)
O6 0.0522(16) 0.0317(11) 0.0482(13) -0.0018(11) -0.0116(12) 0.0008(10)
O10 0.0551(18) 0.0756(17) 0.0595(16) -0.0169(17) -0.0102(15) -0.0074(14)
C1 0.041(2) 0.0480(19) 0.0414(17) -0.0007(18) 0.0032(17) -0.0082(16)
C2 0.040(2) 0.0349(15) 0.0335(15) -0.0019(16) 0.0010(15) -0.0020(13)
C3 0.042(2) 0.0303(14) 0.0391(16) 0.0002(15) -0.0035(15) -0.0001(13)
C4 0.0383(19) 0.0305(15) 0.0337(15) 0.0013(15) -0.0015(15) 0.0024(13)
C5 0.045(2) 0.0350(16) 0.0369(16) 0.0025(16) 0.0006(15) 0.0012(14)
C6 0.045(2) 0.0381(16) 0.056(2) -0.0002(16) -0.0038(18) 0.0109(16)
C10 0.046(2) 0.0435(18) 0.0367(17) -0.0026(19) -0.0040(18) 0.0036(16)
C11 0.062(3) 0.057(2) 0.0394(17) 0.002(2) -0.0045(19) 0.0043(16)
C12 0.043(2) 0.0441(19) 0.0327(16) 0.0011(17) 0.0027(16) -0.0075(13)
C13 0.060(3) 0.0416(18) 0.061(2) -0.0052(19) -0.008(2) -0.0011(17)
C21 0.055(2) 0.0486(18) 0.0464(18) 0.0096(19) -0.0025(19) 0.0013(17)
C22 0.045(2) 0.0330(15) 0.0333(16) -0.0022(16) -0.0008(15) 0.0006(13)
C23 0.064(3) 0.057(2) 0.043(2) -0.002(2) 0.0130(19) 0.0072(16)

loop_
_atom_type_symbol
_atom_type_description
_atom_type_scat_dispersion_real
_atom_type_scat_dispersion_imag
_atom_type_scat_source
C C 0.0033 0.0000 'International Tables Vol C Tables 4.2.6.8 and 6.1.1.4'
H H 0.0000 0.0000 'International Tables Vol C Tables 4.2.6.8 and 6.1.1.4'
O O 0.0106 0.0000 'International Tables Vol C Tables 4.2.6.8 and 6.1.1.4'

loop_
_exptl_crystal_face_index_h
_exptl_crystal_face_index_k
_exptl_crystal_face_index_l
_exptl_crystal_face_perp_dist
-2 -2 3 0.080000
2 2 -3 0.080000
0 -1 -2 0.015000
0 1 2 0.020000
-1 2 -3 0.020000
1 -2 3 0.020000

loop_
_geom_angle_atom_site_label_1
_geom_angle_atom_site_label_2
_geom_angle_atom_site_label_3
_geom_angle
C1 O1 C12 106.9(2)
C2 O2 C12 108.5(2)
C10 O3 C3 109.8(3)
C10 O4 C4 110.2(2)
C22 O5 C5 107.8(2)
C22 O6 C6 107.4(2)
O1 C1 C2 103.0(3)
O1 C1 H11 111.2
C2 C1 H11 111.2
O1 C1 H12 111.2
C2 C1 H12 111.2
H11 C1 H12 109.1
O2 C2 C1 104.2(2)
O2 C2 C3 109.8(2)
C1 C2 C3 112.8(3)
O2 C2 H2 110.0
C1 C2 H2 110.0
C3 C2 H2 110.0
O3 C3 C4 103.2(2)
O3 C3 C2 105.9(2)
C4 C3 C2 116.3(3)
O3 C3 H3 110.3
C4 C3 H3 110.3
C2 C3 H3 110.3
O4 C4 C3 102.7(3)
O4 C4 C5 108.0(2)
C3 C4 C5 114.1(3)
O4 C4 H4 110.6
C3 C4 H4 110.6
C5 C4 H4 110.6
O5 C5 C4 108.1(3)
O5 C5 C6 104.8(2)
C4 C5 C6 113.4(3)
O5 C5 H5 110.1
C4 C5 H5 110.1
C6 C5 H5 110.1
O6 C6 C5 104.2(2)
O6 C6 H61 110.9
C5 C6 H61 110.9
O6 C6 H62 110.9
C5 C6 H62 110.9
H61 C6 H62 108.9
O10 C10 O4 125.2(3)
O10 C10 O3 123.8(4)
O4 C10 O3 111.1(3)
C12 C11 H111 109.5
C12 C11 H112 109.5
H111 C11 H112 109.5
C12 C11 H113 109.5
H111 C11 H113 109.5
H112 C11 H113 109.5
O1 C12 O2 105.1(3)
O1 C12 C11 107.8(3)
O2 C12 C11 109.4(3)
O1 C12 C13 112.7(3)
O2 C12 C13 108.1(3)
C11 C12 C13 113.4(3)
C12 C13 H131 109.5
C12 C13 H132 109.5
H131 C13 H132 109.5
C12 C13 H133 109.5
H131 C13 H133 109.5
H132 C13 H133 109.5
C22 C21 H211 109.5
C22 C21 H212 109.5
H211 C21 H212 109.5
C22 C21 H213 109.5
H211 C21 H213 109.5
H212 C21 H213 109.5
O5 C22 O6 104.6(2)
O5 C22 C21 109.5(3)
O6 C22 C21 108.1(2)
O5 C22 C23 110.3(2)
O6 C22 C23 110.7(3)
C21 C22 C23 113.4(3)
C22 C23 H231 109.5
C22 C23 H232 109.5
H231 C23 H232 109.5
C22 C23 H233 109.5
H231 C23 H233 109.5
H232 C23 H233 109.5

loop_
_geom_bond_atom_site_label_1
_geom_bond_atom_site_label_2
_geom_bond_distance
O1 C1 1.413(4)
O1 C12 1.417(4)
O2 C2 1.429(4)
O2 C12 1.449(4)
O3 C10 1.339(4)
O3 C3 1.447(4)
O4 C10 1.331(4)
O4 C4 1.448(4)
O5 C22 1.420(4)
O5 C5 1.430(4)
O6 C22 1.424(4)
O6 C6 1.431(4)
O10 C10 1.187(4)
C1 C2 1.512(4)
C1 H11 0.9900
C1 H12 0.9900
C2 C3 1.528(4)
C2 H2 1.0000
C3 C4 1.512(4)
C3 H3 1.0000
C4 C5 1.520(4)
C4 H4 1.0000
C5 C6 1.531(4)
C5 H5 1.0000
C6 H61 0.9900
C6 H62 0.9900
C11 C12 1.502(5)
C11 H111 0.9800
C11 H112 0.9800
C11 H113 0.9800
C12 C13 1.512(5)
C13 H131 0.9800
C13 H132 0.9800
C13 H133 0.9800
C21 C22 1.494(5)
C21 H211 0.9800
C21 H212 0.9800
C21 H213 0.9800
C22 C23 1.506(5)
C23 H231 0.9800
C23 H232 0.9800
C23 H233 0.9800

loop_
_geom_torsion_atom_site_label_1
_geom_torsion_atom_site_label_2
_geom_torsion_atom_site_label_3
_geom_torsion_atom_site_label_4
_geom_torsion
C12 O1 C1 C2 -35.9(3)
C12 O2 C2 C1 -9.5(3)
C12 O2 C2 C3 -130.6(2)
O1 C1 C2 O2 27.4(3)
O1 C1 C2 C3 146.5(3)
C10 O3 C3 C4 -13.6(3)
C10 O3 C3 C2 109.1(3)
O2 C2 C3 O3 -179.7(2)
C1 C2 C3 O3 64.6(3)
O2 C2 C3 C4 -65.6(3)
C1 C2 C3 C4 178.6(3)
C10 O4 C4 C3 -15.2(3)
C10 O4 C4 C5 105.7(3)
O3 C3 C4 O4 16.7(3)
C2 C3 C4 O4 -98.9(3)
O3 C3 C4 C5 -99.9(3)
C2 C3 C4 C5 144.5(3)
C22 O5 C5 C4 -139.1(2)
C22 O5 C5 C6 -17.8(3)
O4 C4 C5 O5 -63.8(3)
C3 C4 C5 O5 49.7(3)
O4 C4 C5 C6 -179.6(2)
C3 C4 C5 C6 -66.0(4)
C22 O6 C6 C5 22.0(3)
O5 C5 C6 O6 -2.6(3)
C4 C5 C6 O6 115.1(3)
C4 O4 C10 O10 -173.1(3)
C4 O4 C10 O3 7.3(3)
C3 O3 C10 O10 -175.1(3)
C3 O3 C10 O4 4.6(3)
C1 O1 C12 O2 30.4(3)
C1 O1 C12 C11 147.0(3)
C1 O1 C12 C13 -87.0(3)
C2 O2 C12 O1 -11.9(3)
C2 O2 C12 C11 -127.5(3)
C2 O2 C12 C13 108.6(3)
C5 O5 C22 O6 31.8(3)
C5 O5 C22 C21 147.4(3)
C5 O5 C22 C23 -87.3(3)
C6 O6 C22 O5 -33.6(3)
C6 O6 C22 C21 -150.1(3)
C6 O6 C22 C23 85.2(3)

loop_
_cod_related_entry_id
_cod_related_entry_database
_cod_related_entry_code
1 ChemSpider 21184427
